data_4079183
loop_
_publ_author_name
'Semproni, Scott P.'
'Margulieux, Grant W.'
'Chirik, Paul J.'

_publ_section_title
;
 Di- and Tetrametallic Hafnocene Oxamidides Prepared from CO-Induced
 N2Bond Cleavage and Thermal Rearrangement to Hafnocene Cyanide
 Derivatives
;
_journal_issue 17
_journal_name_full Organometallics
_journal_page_first 6278
_journal_paper_doi 10.1021/om3005542
_journal_volume 31
_journal_year 2012
_chemical_formula_sum 'C46 H72 Hf2 N2 O2 Si2'
_chemical_formula_weight 1098.22
_chemical_name_systematic
;
 ?
;
_space_group_IT_number 2
_symmetry_cell_setting triclinic
_symmetry_space_group_name_Hall '-P 1'
_symmetry_space_group_name_H-M 'P -1'
_atom_sites_solution_hydrogens geom
_atom_sites_solution_primary direct
_atom_sites_solution_secondary difmap
_audit_creation_method SHELXL-97
_cell_angle_alpha 87.330(5)
_cell_angle_beta 69.543(5)
_cell_angle_gamma 87.477(5)
_cell_formula_units_Z 1
_cell_length_a 9.588(5)
_cell_length_b 10.972(5)
_cell_length_c 11.333(5)
_cell_measurement_reflns_used 9913
_cell_measurement_temperature 100(2)
_cell_measurement_theta_max 27.62
_cell_measurement_theta_min 2.27
_cell_volume 1115.3(9)
_computing_cell_refinement 'Bruker SAINT'
_computing_data_collection 'Bruker APEX2'
_computing_data_reduction 'Bruker SAINT'
_computing_molecular_graphics 'ORTEP3 (Farraguia, 1997)'
_computing_structure_refinement 'SHELXL-97 (Sheldrick, 2008)'
_computing_structure_solution 'SIR92 (Giacavazzo, 1993)'
_diffrn_ambient_temperature 100(2)
_diffrn_measured_fraction_theta_full 'ACTA 50'
_diffrn_measured_fraction_theta_max 0.952
_diffrn_measurement_device_type 'Bruker APEX II CCD'
_diffrn_measurement_method 'phi and omega scans'
_diffrn_radiation_monochromator graphite
_diffrn_radiation_source 'fine-focus sealed tube'
_diffrn_radiation_type MoK\a
_diffrn_radiation_wavelength 0.71073
_diffrn_reflns_av_R_equivalents 0.0132
_diffrn_reflns_av_sigmaI/netI 0.0162
_diffrn_reflns_limit_h_max 12
_diffrn_reflns_limit_h_min -12
_diffrn_reflns_limit_k_max 14
_diffrn_reflns_limit_k_min -14
_diffrn_reflns_limit_l_max 14
_diffrn_reflns_limit_l_min -14
_diffrn_reflns_number 12691
_diffrn_reflns_theta_full 'ACTA 50'
_diffrn_reflns_theta_max 27.63
_diffrn_reflns_theta_min 1.86
_exptl_absorpt_coefficient_mu 4.743
_exptl_absorpt_correction_T_max 0.7456
_exptl_absorpt_correction_T_min 0.6190
_exptl_absorpt_correction_type multi-scan
_exptl_absorpt_process_details 'SADABS V2008/1 (Bruker AXS)'
_exptl_crystal_colour colourless
_exptl_crystal_density_diffrn 1.635
_exptl_crystal_density_method 'not measured'
_exptl_crystal_description cube
_exptl_crystal_F_000 550
_exptl_crystal_size_max 0.139
_exptl_crystal_size_mid 0.088
_exptl_crystal_size_min 0.057
_refine_diff_density_max 0.662
_refine_diff_density_min -0.389
_refine_diff_density_rms 0.067
_refine_ls_extinction_method none
_refine_ls_goodness_of_fit_ref 1.030
_refine_ls_hydrogen_treatment mixed
_refine_ls_matrix_type full
_refine_ls_number_parameters 262
_refine_ls_number_reflns 4955
_refine_ls_number_restraints 0
_refine_ls_restrained_S_all 1.030
_refine_ls_R_factor_all 0.0143
_refine_ls_R_factor_gt 0.0130
_refine_ls_shift/su_max 0.001
_refine_ls_shift/su_mean 0.000
_refine_ls_structure_factor_coef Fsqd
_refine_ls_weighting_details 'calc w=1/[\s^2^(Fo^2^)+(0.0177P)^2^+0.3567P] where P=(Fo^2^+2Fc^2^)/3'
_refine_ls_weighting_scheme calc
_refine_ls_wR_factor_gt 0.0309
_refine_ls_wR_factor_ref 0.0313
_reflns_number_gt 4736
_reflns_number_total 4955
_reflns_threshold_expression >2\s(I)
_cod_data_source_file om3005542_si_003.cif
_cod_data_source_block sps47
_cod_original_sg_symbol_H-M P-1
_cod_database_code 4079183

loop_
_symmetry_equiv_pos_as_xyz
'x, y, z'
'-x, -y, -z'

loop_
_atom_site_label
_atom_site_type_symbol
_atom_site_fract_x
_atom_site_fract_y
_atom_site_fract_z
_atom_site_U_iso_or_equiv
_atom_site_adp_type
_atom_site_occupancy
_atom_site_symmetry_multiplicity
_atom_site_calc_flag
_atom_site_refinement_flags
Hf1 Hf 0.479546(7) 0.813824(6) 0.208727(6) 0.01225(3) Uani 1 1 d .
Si1 Si 0.82928(5) 0.85786(5) -0.03275(5) 0.01731(10) Uani 1 1 d .
O1 O 0.35472(13) 0.95628(11) 0.13489(11) 0.0144(2) Uani 1 1 d .
N1 N 0.63887(16) 0.90274(13) 0.02717(13) 0.0135(3) Uani 1 1 d .
C1 C 0.3869(2) 0.68075(17) 0.07630(18) 0.0207(4) Uani 1 1 d .
C2 C 0.4839(2) 0.60659(16) 0.12051(17) 0.0182(4) Uani 1 1 d .
H2 H 0.5748 0.5728 0.0705 0.022 Uiso 1 1 calc R
C3 C 0.4202(2) 0.59203(16) 0.25329(17) 0.0186(4) Uani 1 1 d .
C4 C 0.2817(2) 0.65670(17) 0.29017(19) 0.0219(4) Uani 1 1 d .
H4 H 0.2155 0.6624 0.3725 0.026 Uiso 1 1 calc R
C5 C 0.2597(2) 0.71127(17) 0.1825(2) 0.0224(4) Uani 1 1 d .
C6 C 0.4092(3) 0.71413(19) -0.0594(2) 0.0297(5) Uani 1 1 d .
H6A H 0.5098 0.6940 -0.1111 0.045 Uiso 1 1 calc R
H6B H 0.3901 0.8001 -0.0679 0.045 Uiso 1 1 calc R
H6C H 0.3418 0.6696 -0.0858 0.045 Uiso 1 1 calc R
C7 C 0.4819(2) 0.51312(18) 0.33612(19) 0.0264(4) Uani 1 1 d .
H7A H 0.4378 0.5382 0.4216 0.040 Uiso 1 1 calc R
H7B H 0.5879 0.5211 0.3085 0.040 Uiso 1 1 calc R
H7C H 0.4593 0.4295 0.3313 0.040 Uiso 1 1 calc R
C8 C 0.1220(2) 0.7790(2) 0.1782(3) 0.0345(5) Uani 1 1 d .
H8A H 0.0532 0.7220 0.1696 0.052 Uiso 1 1 calc R
H8B H 0.1481 0.8361 0.1077 0.052 Uiso 1 1 calc R
H8C H 0.0765 0.8221 0.2548 0.052 Uiso 1 1 calc R
C9 C 0.5962(2) 0.95405(17) 0.32312(16) 0.0167(4) Uani 1 1 d .
C10 C 0.5779(2) 0.83879(17) 0.38855(16) 0.0165(4) Uani 1 1 d .
C11 C 0.4233(2) 0.81787(17) 0.43923(16) 0.0174(4) Uani 1 1 d .
H11 H 0.3802 0.7493 0.4871 0.021 Uiso 1 1 calc R
C12 C 0.3442(2) 0.91832(17) 0.40545(16) 0.0172(4) Uani 1 1 d .
C13 C 0.4526(2) 1.00207(16) 0.33501(16) 0.0166(3) Uani 1 1 d .
H13 H 0.4328 1.0771 0.3017 0.020 Uiso 1 1 calc R
C14 C 0.7390(2) 1.01942(18) 0.26157(17) 0.0210(4) Uani 1 1 d .
H14A H 0.7403 1.0561 0.1826 0.031 Uiso 1 1 calc R
H14B H 0.8216 0.9623 0.2471 0.031 Uiso 1 1 calc R
H14C H 0.7466 1.0817 0.3156 0.031 Uiso 1 1 calc R
C15 C 0.6985(2) 0.76062(18) 0.41235(18) 0.0221(4) Uani 1 1 d .
H15A H 0.7207 0.7920 0.4813 0.033 Uiso 1 1 calc R
H15B H 0.7863 0.7615 0.3381 0.033 Uiso 1 1 calc R
H15C H 0.6655 0.6784 0.4329 0.033 Uiso 1 1 calc R
C16 C 0.1779(2) 0.93967(19) 0.44556(18) 0.0225(4) Uani 1 1 d .
H16A H 0.1451 0.9927 0.5158 0.034 Uiso 1 1 calc R
H16B H 0.1293 0.8631 0.4698 0.034 Uiso 1 1 calc R
H16C H 0.1533 0.9769 0.3767 0.034 Uiso 1 1 calc R
C23 C 0.41786(18) 1.01488(15) 0.03178(15) 0.0126(3) Uani 1 1 d .
C17 C 0.8646(2) 0.71722(17) -0.12769(17) 0.0188(4) Uani 1 1 d .
H17 H 0.7808 0.6631 -0.0894 0.023 Uiso 1 1 calc R
C18 C 0.8752(2) 0.74857(19) -0.26460(19) 0.0246(4) Uani 1 1 d .
H18A H 0.7811 0.7851 -0.2643 0.030 Uiso 1 1 calc R
H18B H 0.9515 0.8082 -0.3011 0.030 Uiso 1 1 calc R
C19 C 0.9120(3) 0.6365(2) -0.3463(2) 0.0319(5) Uani 1 1 d .
H19A H 0.8293 0.5816 -0.3171 0.038 Uiso 1 1 calc R
H19B H 0.9258 0.6617 -0.4328 0.038 Uiso 1 1 calc R
C20 C 1.0526(3) 0.5694(2) -0.3417(2) 0.0341(5) Uani 1 1 d .
H20A H 1.0690 0.4957 -0.3894 0.041 Uiso 1 1 calc R
H20B H 1.1375 0.6208 -0.3805 0.041 Uiso 1 1 calc R
C21 C 1.0402(3) 0.5361(2) -0.2066(2) 0.0324(5) Uani 1 1 d .
H21A H 1.1326 0.4967 -0.2063 0.039 Uiso 1 1 calc R
H21B H 0.9610 0.4788 -0.1704 0.039 Uiso 1 1 calc R
C22 C 1.0078(2) 0.64899(18) -0.12661(19) 0.0239(4) Uani 1 1 d .
H22A H 1.0909 0.7033 -0.1588 0.029 Uiso 1 1 calc R
H22B H 0.9973 0.6247 -0.0406 0.029 Uiso 1 1 calc R
H1 H 0.663(2) 0.7404(17) 0.1725(17) 0.009(5) Uiso 1 1 d .
H1SI H 0.883(2) 0.8426(18) 0.0636(18) 0.014(5) Uiso 1 1 d .
H2SI H 0.909(2) 0.9509(19) -0.112(2) 0.022(5) Uiso 1 1 d .

loop_
_atom_site_aniso_label
_atom_site_aniso_U_11
_atom_site_aniso_U_22
_atom_site_aniso_U_33
_atom_site_aniso_U_23
_atom_site_aniso_U_13
_atom_site_aniso_U_12
Hf1 0.01187(4) 0.01460(4) 0.00987(4) 0.00084(2) -0.00344(3) -0.00017(3)
Si1 0.0128(2) 0.0201(3) 0.0180(2) -0.00151(19) -0.00440(19) 0.00242(19)
O1 0.0122(6) 0.0189(6) 0.0107(6) 0.0019(5) -0.0024(5) -0.0008(5)
N1 0.0126(7) 0.0155(7) 0.0117(7) -0.0005(5) -0.0038(6) 0.0021(5)
C1 0.0296(10) 0.0153(9) 0.0229(10) -0.0002(7) -0.0158(8) -0.0036(7)
C2 0.0235(9) 0.0132(8) 0.0180(9) 0.0000(7) -0.0076(7) -0.0008(7)
C3 0.0219(9) 0.0155(9) 0.0191(9) 0.0029(7) -0.0083(7) -0.0028(7)
C4 0.0186(9) 0.0214(10) 0.0226(10) 0.0000(7) -0.0026(8) -0.0062(7)
C5 0.0204(9) 0.0167(9) 0.0337(11) 0.0006(8) -0.0137(8) -0.0039(7)
C6 0.0513(14) 0.0209(10) 0.0266(11) 0.0020(8) -0.0255(10) -0.0060(9)
C7 0.0368(12) 0.0214(10) 0.0234(10) 0.0056(8) -0.0140(9) -0.0021(9)
C8 0.0231(11) 0.0258(11) 0.0626(16) 0.0006(10) -0.0247(11) -0.0027(9)
C9 0.0172(9) 0.0223(9) 0.0117(8) -0.0033(7) -0.0060(7) -0.0006(7)
C10 0.0185(9) 0.0211(9) 0.0110(8) -0.0018(7) -0.0065(7) 0.0011(7)
C11 0.0190(9) 0.0223(9) 0.0093(8) 0.0015(7) -0.0031(7) -0.0017(7)
C12 0.0142(8) 0.0246(10) 0.0115(8) -0.0029(7) -0.0027(7) 0.0009(7)
C13 0.0189(9) 0.0173(9) 0.0141(8) -0.0026(7) -0.0066(7) 0.0021(7)
C14 0.0194(9) 0.0272(10) 0.0157(9) -0.0024(7) -0.0047(7) -0.0047(8)
C15 0.0213(9) 0.0271(10) 0.0203(9) 0.0016(8) -0.0109(8) 0.0022(8)
C16 0.0157(9) 0.0291(10) 0.0194(9) -0.0026(8) -0.0022(7) 0.0022(8)
C23 0.0118(8) 0.0153(8) 0.0107(8) -0.0041(6) -0.0034(6) -0.0005(6)
C17 0.0152(9) 0.0209(9) 0.0177(9) -0.0010(7) -0.0028(7) 0.0009(7)
C18 0.0259(10) 0.0263(10) 0.0224(10) -0.0018(8) -0.0097(8) 0.0030(8)
C19 0.0363(12) 0.0332(12) 0.0278(11) -0.0081(9) -0.0125(10) 0.0024(10)
C20 0.0341(12) 0.0333(12) 0.0293(12) -0.0139(9) -0.0033(10) 0.0067(10)
C21 0.0336(12) 0.0266(11) 0.0348(12) -0.0070(9) -0.0099(10) 0.0122(9)
C22 0.0231(10) 0.0256(10) 0.0227(10) -0.0030(8) -0.0082(8) 0.0067(8)

loop_
_atom_type_symbol
_atom_type_description
_atom_type_scat_dispersion_real
_atom_type_scat_dispersion_imag
_atom_type_scat_source
C C 0.0033 0.0016 'International Tables Vol C Tables 4.2.6.8 and 6.1.1.4'
Hf Hf -0.5830 6.1852 'International Tables Vol C Tables 4.2.6.8 and 6.1.1.4'
N N 0.0061 0.0033 'International Tables Vol C Tables 4.2.6.8 and 6.1.1.4'
O O 0.0106 0.0060 'International Tables Vol C Tables 4.2.6.8 and 6.1.1.4'
Si Si 0.0817 0.0704 'International Tables Vol C Tables 4.2.6.8 and 6.1.1.4'
H H 0.0000 0.0000 'International Tables Vol C Tables 4.2.6.8 and 6.1.1.4'

loop_
_geom_angle_atom_site_label_1
_geom_angle_atom_site_label_2
_geom_angle_atom_site_label_3
_geom_angle
_geom_angle_site_symmetry_1
_geom_angle_site_symmetry_3
O1 Hf1 N1 70.65(6) . .
O1 Hf1 C12 80.63(6) . .
N1 Hf1 C12 125.95(6) . .
O1 Hf1 C11 114.07(5) . .
N1 Hf1 C11 138.80(6) . .
C12 Hf1 C11 33.51(6) . .
O1 Hf1 C3 126.92(6) . .
N1 Hf1 C3 127.84(6) . .
C12 Hf1 C3 106.10(6) . .
C11 Hf1 C3 83.87(6) . .
O1 Hf1 C4 99.55(7) . .
N1 Hf1 C4 142.97(6) . .
C12 Hf1 C4 85.19(7) . .
C11 Hf1 C4 78.15(6) . .
C3 Hf1 C4 32.65(6) . .
O1 Hf1 C2 113.26(6) . .
N1 Hf1 C2 96.36(6) . .
C12 Hf1 C2 137.38(6) . .
C11 Hf1 C2 115.97(6) . .
C3 Hf1 C2 32.71(6) . .
C4 Hf1 C2 53.59(7) . .
O1 Hf1 C13 72.28(6) . .
N1 Hf1 C13 93.76(6) . .
C12 Hf1 C13 32.95(6) . .
C11 Hf1 C13 54.02(6) . .
C3 Hf1 C13 136.94(6) . .
C4 Hf1 C13 117.82(7) . .
C2 Hf1 C13 169.65(6) . .
O1 Hf1 C1 80.98(6) . .
N1 Hf1 C1 89.21(7) . .
C12 Hf1 C1 130.76(7) . .
C11 Hf1 C1 131.76(6) . .
C3 Hf1 C1 54.35(6) . .
C4 Hf1 C1 53.76(7) . .
C2 Hf1 C1 32.48(6) . .
C13 Hf1 C1 150.33(6) . .
O1 Hf1 C5 72.70(6) . .
N1 Hf1 C5 114.48(6) . .
C12 Hf1 C5 98.26(7) . .
C11 Hf1 C5 105.40(6) . .
C3 Hf1 C5 54.24(6) . .
C4 Hf1 C5 32.39(6) . .
C2 Hf1 C5 53.71(6) . .
C13 Hf1 C5 123.25(6) . .
C1 Hf1 C5 32.53(7) . .
O1 Hf1 C10 125.87(5) . .
N1 Hf1 C10 109.42(6) . .
C12 Hf1 C10 54.95(6) . .
C11 Hf1 C10 32.60(6) . .
C3 Hf1 C10 96.66(6) . .
C4 Hf1 C10 105.07(7) . .
C2 Hf1 C10 120.25(6) . .
C13 Hf1 C10 53.59(6) . .
C1 Hf1 C10 150.74(6) . .
C5 Hf1 C10 136.06(6) . .
O1 Hf1 C9 98.57(6) . .
N1 Hf1 C9 85.22(6) . .
C12 Hf1 C9 54.51(6) . .
C11 Hf1 C9 53.69(6) . .
C3 Hf1 C9 128.77(6) . .
C4 Hf1 C9 131.80(6) . .
C2 Hf1 C9 146.84(6) . .
C13 Hf1 C9 32.21(6) . .
C1 Hf1 C9 174.23(6) . .
C5 Hf1 C9 152.74(6) . .
C10 Hf1 C9 32.14(6) . .
O1 Hf1 H1 141.9(6) . .
N1 Hf1 H1 71.2(6) . .
C12 Hf1 H1 124.5(6) . .
C11 Hf1 H1 95.7(6) . .
C3 Hf1 H1 77.3(6) . .
C4 Hf1 H1 109.8(6) . .
C2 Hf1 H1 69.6(6) . .
C13 Hf1 H1 111.9(6) . .
C1 Hf1 H1 97.0(6) . .
C5 Hf1 H1 123.2(6) . .
C10 Hf1 H1 69.6(6) . .
C9 Hf1 H1 79.8(6) . .
N1 Si1 C17 112.82(8) . .
N1 Si1 H1SI 109.6(8) . .
C17 Si1 H1SI 111.0(8) . .
N1 Si1 H2SI 109.0(9) . .
C17 Si1 H2SI 107.0(9) . .
H1SI Si1 H2SI 107.1(12) . .
C23 O1 Hf1 121.13(11) . .
C23 N1 Si1 121.55(12) 2_675 .
C23 N1 Hf1 117.36(11) 2_675 .
Si1 N1 Hf1 121.06(7) . .
C2 C1 C5 107.56(17) . .
C2 C1 C6 126.22(19) . .
C5 C1 C6 126.09(18) . .
C2 C1 Hf1 73.17(11) . .
C5 C1 Hf1 74.15(11) . .
C6 C1 Hf1 121.60(13) . .
C1 C2 C3 109.05(17) . .
C1 C2 Hf1 74.35(11) . .
C3 C2 Hf1 73.35(11) . .
C1 C2 H2 125.5 . .
C3 C2 H2 125.5 . .
Hf1 C2 H2 118.6 . .
C4 C3 C2 106.69(16) . .
C4 C3 C7 126.92(18) . .
C2 C3 C7 126.14(18) . .
C4 C3 Hf1 73.91(11) . .
C2 C3 Hf1 73.94(10) . .
C7 C3 Hf1 121.98(13) . .
C5 C4 C3 109.32(17) . .
C5 C4 Hf1 74.87(11) . .
C3 C4 Hf1 73.44(11) . .
C5 C4 H4 125.3 . .
C3 C4 H4 125.3 . .
Hf1 C4 H4 118.2 . .
C4 C5 C1 107.37(17) . .
C4 C5 C8 126.6(2) . .
C1 C5 C8 125.80(19) . .
C4 C5 Hf1 72.74(11) . .
C1 C5 Hf1 73.33(11) . .
C8 C5 Hf1 123.78(13) . .
C1 C6 H6A 109.5 . .
C1 C6 H6B 109.5 . .
H6A C6 H6B 109.5 . .
C1 C6 H6C 109.5 . .
H6A C6 H6C 109.5 . .
H6B C6 H6C 109.5 . .
C3 C7 H7A 109.5 . .
C3 C7 H7B 109.5 . .
H7A C7 H7B 109.5 . .
C3 C7 H7C 109.5 . .
H7A C7 H7C 109.5 . .
H7B C7 H7C 109.5 . .
C5 C8 H8A 109.5 . .
C5 C8 H8B 109.5 . .
H8A C8 H8B 109.5 . .
C5 C8 H8C 109.5 . .
H8A C8 H8C 109.5 . .
H8B C8 H8C 109.5 . .
C13 C9 C10 107.56(16) . .
C13 C9 C14 125.26(17) . .
C10 C9 C14 127.00(17) . .
C13 C9 Hf1 71.62(10) . .
C10 C9 Hf1 73.07(10) . .
C14 C9 Hf1 124.68(12) . .
C11 C10 C9 107.33(16) . .
C11 C10 C15 126.08(17) . .
C9 C10 C15 126.24(17) . .
C11 C10 Hf1 70.65(10) . .
C9 C10 Hf1 74.79(10) . .
C15 C10 Hf1 125.30(12) . .
C10 C11 C12 109.34(16) . .
C10 C11 Hf1 76.75(10) . .
C12 C11 Hf1 72.57(10) . .
C10 C11 H11 125.3 . .
C12 C11 H11 125.3 . .
Hf1 C11 H11 117.2 . .
C13 C12 C11 106.27(16) . .
C13 C12 C16 125.53(17) . .
C11 C12 C16 127.97(17) . .
C13 C12 Hf1 75.84(10) . .
C11 C12 Hf1 73.92(10) . .
C16 C12 Hf1 120.05(12) . .
C12 C13 C9 109.48(16) . .
C12 C13 Hf1 71.21(10) . .
C9 C13 Hf1 76.17(10) . .
C12 C13 H13 125.3 . .
C9 C13 H13 125.3 . .
Hf1 C13 H13 119.1 . .
C9 C14 H14A 109.5 . .
C9 C14 H14B 109.5 . .
H14A C14 H14B 109.5 . .
C9 C14 H14C 109.5 . .
H14A C14 H14C 109.5 . .
H14B C14 H14C 109.5 . .
C10 C15 H15A 109.5 . .
C10 C15 H15B 109.5 . .
H15A C15 H15B 109.5 . .
C10 C15 H15C 109.5 . .
H15A C15 H15C 109.5 . .
H15B C15 H15C 109.5 . .
C12 C16 H16A 109.5 . .
C12 C16 H16B 109.5 . .
H16A C16 H16B 109.5 . .
C12 C16 H16C 109.5 . .
H16A C16 H16C 109.5 . .
H16B C16 H16C 109.5 . .
O1 C23 N1 129.26(16) . 2_675
O1 C23 C23 115.30(18) . 2_675
N1 C23 C23 115.44(18) 2_675 2_675
C22 C17 C18 109.94(15) . .
C22 C17 Si1 110.82(13) . .
C18 C17 Si1 111.18(13) . .
C22 C17 H17 108.3 . .
C18 C17 H17 108.3 . .
Si1 C17 H17 108.3 . .
C19 C18 C17 112.44(17) . .
C19 C18 H18A 109.1 . .
C17 C18 H18A 109.1 . .
C19 C18 H18B 109.1 . .
C17 C18 H18B 109.1 . .
H18A C18 H18B 107.8 . .
C20 C19 C18 111.34(18) . .
C20 C19 H19A 109.4 . .
C18 C19 H19A 109.4 . .
C20 C19 H19B 109.4 . .
C18 C19 H19B 109.4 . .
H19A C19 H19B 108.0 . .
C21 C20 C19 111.16(18) . .
C21 C20 H20A 109.4 . .
C19 C20 H20A 109.4 . .
C21 C20 H20B 109.4 . .
C19 C20 H20B 109.4 . .
H20A C20 H20B 108.0 . .
C20 C21 C22 111.22(18) . .
C20 C21 H21A 109.4 . .
C22 C21 H21A 109.4 . .
C20 C21 H21B 109.4 . .
C22 C21 H21B 109.4 . .
H21A C21 H21B 108.0 . .
C21 C22 C17 111.36(17) . .
C21 C22 H22A 109.4 . .
C17 C22 H22A 109.4 . .
C21 C22 H22B 109.4 . .
C17 C22 H22B 109.4 . .
H22A C22 H22B 108.0 . .

loop_
_geom_bond_atom_site_label_1
_geom_bond_atom_site_label_2
_geom_bond_distance
_geom_bond_site_symmetry_2
Hf1 O1 2.2337(14) .
Hf1 N1 2.2948(16) .
Hf1 C12 2.4605(19) .
Hf1 C11 2.478(2) .
Hf1 C3 2.511(2) .
Hf1 C4 2.518(2) .
Hf1 C2 2.519(2) .
Hf1 C13 2.520(2) .
Hf1 C1 2.5343(19) .
Hf1 C5 2.545(2) .
Hf1 C10 2.5565(19) .
Hf1 C9 2.5787(19) .
Hf1 H1 1.820(18) .
Si1 N1 1.7670(17) .
Si1 C17 1.873(2) .
Si1 H1SI 1.36(2) .
Si1 H2SI 1.39(2) .
O1 C23 1.271(2) .
N1 C23 1.309(2) 2_675
C1 C2 1.413(3) .
C1 C5 1.422(3) .
C1 C6 1.507(3) .
C2 C3 1.417(3) .
C2 H2 0.9300 .
C3 C4 1.414(3) .
C3 C7 1.499(3) .
C4 C5 1.412(3) .
C4 H4 0.9300 .
C5 C8 1.501(3) .
C6 H6A 0.9600 .
C6 H6B 0.9600 .
C6 H6C 0.9600 .
C7 H7A 0.9600 .
C7 H7B 0.9600 .
C7 H7C 0.9600 .
C8 H8A 0.9600 .
C8 H8B 0.9600 .
C8 H8C 0.9600 .
C9 C13 1.415(3) .
C9 C10 1.422(3) .
C9 C14 1.499(3) .
C10 C11 1.415(3) .
C10 C15 1.501(3) .
C11 C12 1.424(3) .
C11 H11 0.9300 .
C12 C13 1.414(3) .
C12 C16 1.508(3) .
C13 H13 0.9300 .
C14 H14A 0.9600 .
C14 H14B 0.9600 .
C14 H14C 0.9600 .
C15 H15A 0.9600 .
C15 H15B 0.9600 .
C15 H15C 0.9600 .
C16 H16A 0.9600 .
C16 H16B 0.9600 .
C16 H16C 0.9600 .
C23 N1 1.309(2) 2_675
C23 C23 1.513(3) 2_675
C17 C22 1.538(3) .
C17 C18 1.542(3) .
C17 H17 0.9800 .
C18 C19 1.528(3) .
C18 H18A 0.9700 .
C18 H18B 0.9700 .
C19 C20 1.523(3) .
C19 H19A 0.9700 .
C19 H19B 0.9700 .
C20 C21 1.522(3) .
C20 H20A 0.9700 .
C20 H20B 0.9700 .
C21 C22 1.525(3) .
C21 H21A 0.9700 .
C21 H21B 0.9700 .
C22 H22A 0.9700 .
C22 H22B 0.9700 .

loop_
_geom_torsion_atom_site_label_1
_geom_torsion_atom_site_label_2
_geom_torsion_atom_site_label_3
_geom_torsion_atom_site_label_4
_geom_torsion
_geom_torsion_site_symmetry_4
N1 Hf1 O1 C23 3.02(12) .
C12 Hf1 O1 C23 136.54(13) .
C11 Hf1 O1 C23 138.79(12) .
C3 Hf1 O1 C23 -120.31(13) .
C4 Hf1 O1 C23 -140.00(13) .
C2 Hf1 O1 C23 -85.65(13) .
C13 Hf1 O1 C23 103.69(13) .
C1 Hf1 O1 C23 -89.33(13) .
C5 Hf1 O1 C23 -121.69(13) .
C10 Hf1 O1 C23 103.44(13) .
C9 Hf1 O1 C23 84.85(13) .
C17 Si1 N1 C23 -95.48(15) 2_675
C17 Si1 N1 Hf1 82.51(11) .
O1 Hf1 N1 C23 -2.85(12) 2_675
C12 Hf1 N1 C23 -64.95(14) 2_675
C11 Hf1 N1 C23 -107.63(14) 2_675
C3 Hf1 N1 C23 119.38(13) 2_675
C4 Hf1 N1 C23 77.17(16) 2_675
C2 Hf1 N1 C23 109.61(13) 2_675
C13 Hf1 N1 C23 -72.59(13) 2_675
C1 Hf1 N1 C23 77.86(13) 2_675
C5 Hf1 N1 C23 56.74(14) 2_675
C10 Hf1 N1 C23 -125.17(13) 2_675
C9 Hf1 N1 C23 -103.67(13) 2_675
O1 Hf1 N1 Si1 179.09(10) .
C12 Hf1 N1 Si1 116.98(9) .
C11 Hf1 N1 Si1 74.31(12) .
C3 Hf1 N1 Si1 -58.68(11) .
C4 Hf1 N1 Si1 -100.90(12) .
C2 Hf1 N1 Si1 -68.45(9) .
C13 Hf1 N1 Si1 109.35(9) .
C1 Hf1 N1 Si1 -100.20(9) .
C5 Hf1 N1 Si1 -121.33(9) .
C10 Hf1 N1 Si1 56.76(10) .
C9 Hf1 N1 Si1 78.27(9) .
O1 Hf1 C1 C2 173.70(12) .
N1 Hf1 C1 C2 103.16(12) .
C12 Hf1 C1 C2 -117.07(12) .
C11 Hf1 C1 C2 -71.99(14) .
C3 Hf1 C1 C2 -36.73(11) .
C4 Hf1 C1 C2 -77.36(12) .
C13 Hf1 C1 C2 -160.61(12) .
C5 Hf1 C1 C2 -114.43(16) .
C10 Hf1 C1 C2 -27.80(19) .
O1 Hf1 C1 C5 -71.87(11) .
N1 Hf1 C1 C5 -142.40(11) .
C12 Hf1 C1 C5 -2.64(14) .
C11 Hf1 C1 C5 42.45(14) .
C3 Hf1 C1 C5 77.71(12) .
C4 Hf1 C1 C5 37.08(11) .
C2 Hf1 C1 C5 114.43(16) .
C13 Hf1 C1 C5 -46.18(18) .
C10 Hf1 C1 C5 86.63(16) .
O1 Hf1 C1 C6 51.10(16) .
N1 Hf1 C1 C6 -19.43(16) .
C12 Hf1 C1 C6 120.34(16) .
C11 Hf1 C1 C6 165.42(15) .
C3 Hf1 C1 C6 -159.32(19) .
C4 Hf1 C1 C6 160.05(19) .
C2 Hf1 C1 C6 -122.6(2) .
C13 Hf1 C1 C6 76.8(2) .
C5 Hf1 C1 C6 123.0(2) .
C10 Hf1 C1 C6 -150.40(15) .
C5 C1 C2 C3 -1.0(2) .
C6 C1 C2 C3 -177.11(18) .
Hf1 C1 C2 C3 65.70(13) .
C5 C1 C2 Hf1 -66.73(13) .
C6 C1 C2 Hf1 117.19(19) .
O1 Hf1 C2 C1 -6.78(13) .
N1 Hf1 C2 C1 -78.42(12) .
C12 Hf1 C2 C1 95.08(14) .
C11 Hf1 C2 C1 127.90(11) .
C3 Hf1 C2 C1 115.94(17) .
C4 Hf1 C2 C1 77.91(13) .
C13 Hf1 C2 C1 113.9(3) .
C5 Hf1 C2 C1 37.40(11) .
C10 Hf1 C2 C1 164.70(11) .
C9 Hf1 C2 C1 -169.41(11) .
O1 Hf1 C2 C3 -122.72(11) .
N1 Hf1 C2 C3 165.63(11) .
C12 Hf1 C2 C3 -20.87(15) .
C11 Hf1 C2 C3 11.96(13) .
C4 Hf1 C2 C3 -38.03(11) .
C13 Hf1 C2 C3 -2.1(4) .
C1 Hf1 C2 C3 -115.94(17) .
C5 Hf1 C2 C3 -78.55(12) .
C10 Hf1 C2 C3 48.75(13) .
C9 Hf1 C2 C3 74.64(15) .
C1 C2 C3 C4 0.9(2) .
Hf1 C2 C3 C4 67.21(13) .
C1 C2 C3 C7 175.46(18) .
Hf1 C2 C3 C7 -118.18(19) .
C1 C2 C3 Hf1 -66.35(13) .
O1 Hf1 C3 C4 -38.03(13) .
N1 Hf1 C3 C4 -131.40(11) .
C12 Hf1 C3 C4 52.25(12) .
C11 Hf1 C3 C4 77.58(12) .
C2 Hf1 C3 C4 -113.21(16) .
C13 Hf1 C3 C4 66.24(14) .
C1 Hf1 C3 C4 -76.75(12) .
C5 Hf1 C3 C4 -36.40(11) .
C10 Hf1 C3 C4 107.63(12) .
C9 Hf1 C3 C4 109.35(12) .
O1 Hf1 C3 C2 75.18(12) .
N1 Hf1 C3 C2 -18.19(14) .
C12 Hf1 C3 C2 165.46(11) .
C11 Hf1 C3 C2 -169.20(12) .
C4 Hf1 C3 C2 113.21(16) .
C13 Hf1 C3 C2 179.45(10) .
C1 Hf1 C3 C2 36.46(11) .
C5 Hf1 C3 C2 76.81(12) .
C10 Hf1 C3 C2 -139.16(11) .
C9 Hf1 C3 C2 -137.44(11) .
O1 Hf1 C3 C7 -161.88(14) .
N1 Hf1 C3 C7 104.75(16) .
C12 Hf1 C3 C7 -71.59(16) .
C11 Hf1 C3 C7 -46.26(16) .
C4 Hf1 C3 C7 -123.8(2) .
C2 Hf1 C3 C7 122.9(2) .
C13 Hf1 C3 C7 -57.60(19) .
C1 Hf1 C3 C7 159.41(18) .
C5 Hf1 C3 C7 -160.25(18) .
C10 Hf1 C3 C7 -16.22(16) .
C9 Hf1 C3 C7 -14.49(19) .
C2 C3 C4 C5 -0.4(2) .
C7 C3 C4 C5 -174.91(18) .
Hf1 C3 C4 C5 66.87(13) .
C2 C3 C4 Hf1 -67.23(13) .
C7 C3 C4 Hf1 118.22(19) .
O1 Hf1 C4 C5 34.06(12) .
N1 Hf1 C4 C5 -36.38(16) .
C12 Hf1 C4 C5 113.70(12) .
C11 Hf1 C4 C5 146.85(13) .
C3 Hf1 C4 C5 -115.97(17) .
C2 Hf1 C4 C5 -77.87(13) .
C13 Hf1 C4 C5 108.98(12) .
C1 Hf1 C4 C5 -37.24(11) .
C10 Hf1 C4 C5 165.42(11) .
C9 Hf1 C4 C5 144.74(11) .
O1 Hf1 C4 C3 150.03(11) .
N1 Hf1 C4 C3 79.59(14) .
C12 Hf1 C4 C3 -130.33(12) .
C11 Hf1 C4 C3 -97.18(12) .
C2 Hf1 C4 C3 38.10(11) .
C13 Hf1 C4 C3 -135.04(11) .
C1 Hf1 C4 C3 78.73(12) .
C5 Hf1 C4 C3 115.97(17) .
C10 Hf1 C4 C3 -78.61(12) .
C9 Hf1 C4 C3 -99.29(12) .
C3 C4 C5 C1 -0.3(2) .
Hf1 C4 C5 C1 65.67(13) .
C3 C4 C5 C8 174.42(18) .
Hf1 C4 C5 C8 -119.6(2) .
C3 C4 C5 Hf1 -65.94(14) .
C2 C1 C5 C4 0.8(2) .
C6 C1 C5 C4 176.88(18) .
Hf1 C1 C5 C4 -65.28(13) .
C2 C1 C5 C8 -173.96(18) .
C6 C1 C5 C8 2.1(3) .
Hf1 C1 C5 C8 119.97(19) .
C2 C1 C5 Hf1 66.07(13) .
C6 C1 C5 Hf1 -117.84(19) .
O1 Hf1 C5 C4 -144.65(12) .
N1 Hf1 C5 C4 156.89(11) .
C12 Hf1 C5 C4 -67.22(12) .
C11 Hf1 C5 C4 -33.72(13) .
C3 Hf1 C5 C4 36.71(11) .
C2 Hf1 C5 C4 77.46(12) .
C13 Hf1 C5 C4 -90.48(13) .
C1 Hf1 C5 C4 114.80(17) .
C10 Hf1 C5 C4 -20.51(16) .
C9 Hf1 C5 C4 -69.96(18) .
O1 Hf1 C5 C1 100.55(12) .
N1 Hf1 C5 C1 42.09(12) .
C12 Hf1 C5 C1 177.98(11) .
C11 Hf1 C5 C1 -148.52(11) .
C3 Hf1 C5 C1 -78.09(12) .
C4 Hf1 C5 C1 -114.80(17) .
C2 Hf1 C5 C1 -37.34(10) .
C13 Hf1 C5 C1 154.72(10) .
C10 Hf1 C5 C1 -135.31(11) .
C9 Hf1 C5 C1 175.24(11) .
O1 Hf1 C5 C8 -21.75(17) .
N1 Hf1 C5 C8 -80.21(19) .
C12 Hf1 C5 C8 55.69(19) .
C11 Hf1 C5 C8 89.18(18) .
C3 Hf1 C5 C8 159.6(2) .
C4 Hf1 C5 C8 122.9(2) .
C2 Hf1 C5 C8 -159.6(2) .
C13 Hf1 C5 C8 32.4(2) .
C1 Hf1 C5 C8 -122.3(2) .
C10 Hf1 C5 C8 102.39(18) .
C9 Hf1 C5 C8 52.9(2) .
O1 Hf1 C9 C13 35.26(11) .
N1 Hf1 C9 C13 104.84(11) .
C12 Hf1 C9 C13 -36.71(10) .
C11 Hf1 C9 C13 -78.39(12) .
C3 Hf1 C9 C13 -118.90(11) .
C4 Hf1 C9 C13 -75.83(13) .
C2 Hf1 C9 C13 -160.84(11) .
C5 Hf1 C9 C13 -33.38(18) .
C10 Hf1 C9 C13 -115.69(15) .
O1 Hf1 C9 C10 150.94(10) .
N1 Hf1 C9 C10 -139.47(11) .
C12 Hf1 C9 C10 78.98(12) .
C11 Hf1 C9 C10 37.30(10) .
C3 Hf1 C9 C10 -3.22(13) .
C4 Hf1 C9 C10 39.85(14) .
C2 Hf1 C9 C10 -45.15(16) .
C13 Hf1 C9 C10 115.69(15) .
C5 Hf1 C9 C10 82.31(16) .
O1 Hf1 C9 C14 -85.39(15) .
N1 Hf1 C9 C14 -15.81(15) .
C12 Hf1 C9 C14 -157.36(18) .
C11 Hf1 C9 C14 160.96(18) .
C3 Hf1 C9 C14 120.44(15) .
C4 Hf1 C9 C14 163.52(14) .
C2 Hf1 C9 C14 78.51(19) .
C13 Hf1 C9 C14 -120.7(2) .
C5 Hf1 C9 C14 -154.03(15) .
C10 Hf1 C9 C14 123.7(2) .
C13 C9 C10 C11 0.2(2) .
C14 C9 C10 C11 175.37(17) .
Hf1 C9 C10 C11 -63.61(12) .
C13 C9 C10 C15 -173.34(17) .
C14 C9 C10 C15 1.9(3) .
Hf1 C9 C10 C15 122.90(18) .
C13 C9 C10 Hf1 63.77(12) .
C14 C9 C10 Hf1 -121.02(18) .
O1 Hf1 C10 C11 78.66(12) .
N1 Hf1 C10 C11 158.37(10) .
C12 Hf1 C10 C11 37.50(11) .
C3 Hf1 C10 C11 -67.52(11) .
C4 Hf1 C10 C11 -35.34(12) .
C2 Hf1 C10 C11 -91.67(12) .
C13 Hf1 C10 C11 78.36(12) .
C1 Hf1 C10 C11 -74.81(17) .
C5 Hf1 C10 C11 -24.14(15) .
C9 Hf1 C10 C11 115.01(16) .
O1 Hf1 C10 C9 -36.34(13) .
N1 Hf1 C10 C9 43.37(11) .
C12 Hf1 C10 C9 -77.51(12) .
C11 Hf1 C10 C9 -115.01(16) .
C3 Hf1 C10 C9 177.47(11) .
C4 Hf1 C10 C9 -150.35(11) .
C2 Hf1 C10 C9 153.33(10) .
C13 Hf1 C10 C9 -36.64(10) .
C1 Hf1 C10 C9 170.18(12) .
C5 Hf1 C10 C9 -139.14(11) .
O1 Hf1 C10 C15 -160.27(13) .
N1 Hf1 C10 C15 -80.56(16) .
C12 Hf1 C10 C15 158.57(18) .
C11 Hf1 C10 C15 121.1(2) .
C3 Hf1 C10 C15 53.55(16) .
C4 Hf1 C10 C15 85.73(16) .
C2 Hf1 C10 C15 29.41(17) .
C13 Hf1 C10 C15 -160.56(18) .
C1 Hf1 C10 C15 46.3(2) .
C5 Hf1 C10 C15 96.94(17) .
C9 Hf1 C10 C15 -123.9(2) .
C9 C10 C11 C12 0.5(2) .
C15 C10 C11 C12 174.01(17) .
Hf1 C10 C11 C12 -65.87(12) .
C9 C10 C11 Hf1 66.37(12) .
C15 C10 C11 Hf1 -120.13(18) .
O1 Hf1 C11 C10 -119.52(11) .
N1 Hf1 C11 C10 -31.85(15) .
C12 Hf1 C11 C10 -115.51(16) .
C3 Hf1 C11 C10 112.62(11) .
C4 Hf1 C11 C10 145.20(12) .
C2 Hf1 C11 C10 106.16(11) .
C13 Hf1 C11 C10 -76.93(11) .
C1 Hf1 C11 C10 140.77(11) .
C5 Hf1 C11 C10 162.89(11) .
C9 Hf1 C11 C10 -36.75(10) .
O1 Hf1 C11 C12 -4.02(12) .
N1 Hf1 C11 C12 83.65(13) .
C3 Hf1 C11 C12 -131.87(11) .
C4 Hf1 C11 C12 -99.30(12) .
C2 Hf1 C11 C12 -138.33(11) .
C13 Hf1 C11 C12 38.58(10) .
C1 Hf1 C11 C12 -103.72(13) .
C5 Hf1 C11 C12 -81.61(12) .
C10 Hf1 C11 C12 115.51(16) .
C9 Hf1 C11 C12 78.76(12) .
C10 C11 C12 C13 -1.0(2) .
Hf1 C11 C12 C13 -69.56(12) .
C10 C11 C12 C16 -175.54(17) .
Hf1 C11 C12 C16 115.85(19) .
C10 C11 C12 Hf1 68.60(13) .
O1 Hf1 C12 C13 -71.79(11) .
N1 Hf1 C12 C13 -14.10(13) .
C11 Hf1 C12 C13 111.93(15) .
C3 Hf1 C12 C13 162.33(10) .
C4 Hf1 C12 C13 -172.32(11) .
C2 Hf1 C12 C13 173.89(10) .
C1 Hf1 C12 C13 -141.17(10) .
C5 Hf1 C12 C13 -142.61(10) .
C10 Hf1 C12 C13 75.49(11) .
C9 Hf1 C12 C13 35.85(10) .
O1 Hf1 C12 C11 176.28(11) .
N1 Hf1 C12 C11 -126.03(11) .
C3 Hf1 C12 C11 50.41(12) .
C4 Hf1 C12 C11 75.76(11) .
C2 Hf1 C12 C11 61.97(14) .
C13 Hf1 C12 C11 -111.93(15) .
C1 Hf1 C12 C11 106.90(12) .
C5 Hf1 C12 C11 105.47(11) .
C10 Hf1 C12 C11 -36.44(10) .
C9 Hf1 C12 C11 -76.07(11) .
O1 Hf1 C12 C16 51.33(14) .
N1 Hf1 C12 C16 109.02(14) .
C11 Hf1 C12 C16 -125.0(2) .
C3 Hf1 C12 C16 -74.54(15) .
C4 Hf1 C12 C16 -49.19(15) .
C2 Hf1 C12 C16 -62.99(17) .
C13 Hf1 C12 C16 123.12(19) .
C1 Hf1 C12 C16 -18.05(18) .
C5 Hf1 C12 C16 -19.49(15) .
C10 Hf1 C12 C16 -161.39(17) .
C9 Hf1 C12 C16 158.97(17) .
C11 C12 C13 C9 1.1(2) .
C16 C12 C13 C9 175.81(17) .
Hf1 C12 C13 C9 -67.16(13) .
C11 C12 C13 Hf1 68.21(12) .
C16 C12 C13 Hf1 -117.03(18) .
C10 C9 C13 C12 -0.8(2) .
C14 C9 C13 C12 -176.08(16) .
Hf1 C9 C13 C12 63.96(13) .
C10 C9 C13 Hf1 -64.72(13) .
C14 C9 C13 Hf1 119.96(17) .
O1 Hf1 C13 C12 100.29(11) .
N1 Hf1 C13 C12 168.60(10) .
C11 Hf1 C13 C12 -39.27(10) .
C3 Hf1 C13 C12 -25.28(14) .
C4 Hf1 C13 C12 8.66(12) .
C2 Hf1 C13 C12 -23.6(4) .
C1 Hf1 C13 C12 73.58(16) .
C5 Hf1 C13 C12 45.94(13) .
C10 Hf1 C13 C12 -79.96(12) .
C9 Hf1 C13 C12 -116.53(15) .
O1 Hf1 C13 C9 -143.18(11) .
N1 Hf1 C13 C9 -74.87(11) .
C12 Hf1 C13 C9 116.53(15) .
C11 Hf1 C13 C9 77.26(11) .
C3 Hf1 C13 C9 91.25(13) .
C4 Hf1 C13 C9 125.19(11) .
C2 Hf1 C13 C9 92.9(3) .
C1 Hf1 C13 C9 -169.90(11) .
C5 Hf1 C13 C9 162.46(10) .
C10 Hf1 C13 C9 36.56(10) .
Hf1 O1 C23 N1 177.28(14) 2_675
Hf1 O1 C23 C23 -2.8(2) 2_675
N1 Si1 C17 C22 -154.17(12) .
N1 Si1 C17 C18 83.23(14) .
C22 C17 C18 C19 53.9(2) .
Si1 C17 C18 C19 177.01(14) .
C17 C18 C19 C20 -54.3(2) .
C18 C19 C20 C21 55.0(3) .
C19 C20 C21 C22 -56.7(3) .
C20 C21 C22 C17 57.2(2) .
C18 C17 C22 C21 -55.1(2) .
Si1 C17 C22 C21 -178.41(14) .
